data_4345636
loop_
_publ_author_name
'Gallagher, Audrey T.'
'Malliakas, Christos D.'
'Harris, T. David'

_publ_section_title
;
 CO Binding at a Four-Coordinate Cobaltous Porphyrin Site in a
 Metal-Organic Framework: Structural, EPR, and Gas Adsorption Analysis.
;
_journal_issue 8
_journal_name_full 'Inorganic chemistry'
_journal_page_first 4655
_journal_page_last 4662
_journal_paper_doi 10.1021/acs.inorgchem.7b00292
_journal_volume 56
_journal_year 2017
_chemical_formula_moiety '0.25(C587.61 H288 Co12 N48 O267.61 Zr48)'
_chemical_formula_sum 'C146.9 H72 Co3 N12 O66.9 Zr12'
_chemical_formula_weight 4346.86
_space_group_crystal_system cubic
_space_group_IT_number 229
_space_group_name_Hall '-I 4 2 3'
_space_group_name_H-M_alt 'I m -3 m'
_symmetry_space_group_name_Hall '-I 4 2 3'
_symmetry_space_group_name_H-M 'I m -3 m'
_atom_sites_solution_hydrogens geom
_audit_creation_date 2017-01-13
_audit_creation_method
;
Olex2 1.2
(compiled 2015.09.30 svn.r3233 for OlexSys, GUI svn.r5103)
;
_cell_angle_alpha 90
_cell_angle_beta 90
_cell_angle_gamma 90
_cell_formula_units_Z 4
_cell_length_a 38.4988(8)
_cell_length_b 38.4988(8)
_cell_length_c 38.4988(8)
_cell_measurement_reflns_used 7883
_cell_measurement_temperature 200
_cell_measurement_theta_max 61.389
_cell_measurement_theta_min 2.812
_cell_volume 57061(2)
_computing_cell_refinement 'SAINT V8.34A (Bruker, 2013)'
_computing_data_collection 'APEX2 V2014.11-0 (Bruker, 2014)'
_computing_data_reduction 'Bruker SAINT'
_computing_molecular_graphics 'Olex2 (Dolomanov et al., 2009)'
_computing_publication_material 'Olex2 (Dolomanov et al., 2009)'
_computing_structure_refinement 'XL (Sheldrick, 2008)'
_diffrn_ambient_temperature 200.0
_diffrn_detector_area_resol_mean 8
_diffrn_measured_fraction_theta_full 1.000
_diffrn_measured_fraction_theta_max 1.000
_diffrn_measurement_device_type 'Bruker Kappa APEX CCD area detector'
_diffrn_measurement_method '\w and \f scans'
_diffrn_radiation_monochromator 'QuazarTM optics'
_diffrn_radiation_type CuK\a
_diffrn_radiation_wavelength 1.54178
_diffrn_reflns_av_R_equivalents 0.1630
_diffrn_reflns_av_unetI/netI 0.0528
_diffrn_reflns_Laue_measured_fraction_full 1.000
_diffrn_reflns_Laue_measured_fraction_max 1.000
_diffrn_reflns_limit_h_max 43
_diffrn_reflns_limit_h_min -41
_diffrn_reflns_limit_k_max 41
_diffrn_reflns_limit_k_min -43
_diffrn_reflns_limit_l_max 38
_diffrn_reflns_limit_l_min -43
_diffrn_reflns_number 141824
_diffrn_reflns_point_group_measured_fraction_full 1.000
_diffrn_reflns_point_group_measured_fraction_max 1.000
_diffrn_reflns_theta_full 61.385
_diffrn_reflns_theta_max 61.385
_diffrn_reflns_theta_min 2.295
_diffrn_source microsource
_diffrn_standards_number 0
_exptl_absorpt_coefficient_mu 2.618
_exptl_absorpt_correction_T_max 0.3189
_exptl_absorpt_correction_T_min 0.1875
_exptl_absorpt_correction_type integration
_exptl_absorpt_process_details
'SADABS-2014/5 (Bruker,2014/5) was used for absorption correction. wR2(int) was 0.1779 before and 0.0742 after correction. The Ratio of minimum to maximum transmission is 0.5880. The \l/2 correction factor is Not present.'
_exptl_crystal_colour red
_exptl_crystal_colour_primary red
_exptl_crystal_density_diffrn 0.506
_exptl_crystal_description cube
_exptl_crystal_F_000 8535
_exptl_crystal_size_max 0.392
_exptl_crystal_size_mid 0.233
_exptl_crystal_size_min 0.224
_refine_diff_density_max 2.051
_refine_diff_density_min -0.950
_refine_diff_density_rms 0.096
_refine_ls_extinction_method none
_refine_ls_goodness_of_fit_ref 1.288
_refine_ls_hydrogen_treatment constr
_refine_ls_matrix_type full
_refine_ls_number_parameters 105
_refine_ls_number_reflns 4147
_refine_ls_number_restraints 116
_refine_ls_restrained_S_all 1.377
_refine_ls_R_factor_all 0.1203
_refine_ls_R_factor_gt 0.1013
_refine_ls_shift/su_max 0.000
_refine_ls_shift/su_mean 0.000
_refine_ls_structure_factor_coef Fsqd
_refine_ls_weighting_details 'w=1/[\s^2^(Fo^2^)+(0.2000P)^2^] where P=(Fo^2^+2Fc^2^)/3'
_refine_ls_weighting_scheme calc
_refine_ls_wR_factor_gt 0.2959
_refine_ls_wR_factor_ref 0.3145
_reflns_Friedel_coverage 0.000
_reflns_number_gt 3007
_reflns_number_total 4147
_reflns_threshold_expression 'I > 2\s(I)'
_cod_data_source_file ic7b00292_si_005.cif
_cod_data_source_block PCN224CoCO_200K
_cod_depositor_comments 'Adding full bibliography for 4345635--4345637.cif.'
_cod_original_cell_volume 57061(4)
_cod_original_formula_sum 'C146.90 H72 Co3 N12 O66.90 Zr12'
_cod_database_code 4345636
_shelx_space_group_comment
;
The symmetry employed for this shelxl refinement is uniquely defined
by the following loop, which should always be used as a source of
symmetry information in preference to the above space-group names.
They are only intended as comments.
;
_olex2_refinement_description
;
1. Fixed Uiso
 At 1.2 times of:
  All C(H) groups
2. Restrained distances
 O5-C9
 1.18 with sigma of 0.02
3. Rigid bond restraints
 All non-hydrogen atoms
 with sigma for 1-2 distances of 0.01 and sigma for 1-3 distances of 0.01
4. Uiso/Uaniso restraints and constraints
All non-hydrogen atoms have similar U: within 2A with sigma of 0.04 and sigma
for terminal atoms of 0.08
Uanis(Zr2) = Uanis(Zr1)
Uanis(O1) = Uanis(O3)
5. Others
 Sof(Zr2)=0.5*(1-FVAR(2))
 Sof(Zr1)=0.5*FVAR(2)
 Fixed Sof: C9(0.12095) O5(0.12095)
6.a Aromatic/amide H refined with riding coordinates:
 C1(H1), C6(H6), C5(H5)
;
_shelx_shelxl_version_number 2014/7
_olex2_submission_special_instructions 'No special instructions were received'

loop_
_space_group_symop_operation_xyz
'x, y, z'
'-y, x, z'
'-x, -y, z'
'y, -x, z'
'x, -z, y'
'x, -y, -z'
'x, z, -y'
'z, y, -x'
'-x, y, -z'
'-z, y, x'
'z, x, y'
'y, z, x'
'-y, -z, x'
'z, -x, -y'
'-y, z, -x'
'-z, -x, y'
'-z, x, -y'
'y, -z, -x'
'y, x, -z'
'-y, -x, -z'
'-x, z, y'
'-x, -z, -y'
'z, -y, x'
'-z, -y, -x'
'x+1/2, y+1/2, z+1/2'
'-y+1/2, x+1/2, z+1/2'
'-x+1/2, -y+1/2, z+1/2'
'y+1/2, -x+1/2, z+1/2'
'x+1/2, -z+1/2, y+1/2'
'x+1/2, -y+1/2, -z+1/2'
'x+1/2, z+1/2, -y+1/2'
'z+1/2, y+1/2, -x+1/2'
'-x+1/2, y+1/2, -z+1/2'
'-z+1/2, y+1/2, x+1/2'
'z+1/2, x+1/2, y+1/2'
'y+1/2, z+1/2, x+1/2'
'-y+1/2, -z+1/2, x+1/2'
'z+1/2, -x+1/2, -y+1/2'
'-y+1/2, z+1/2, -x+1/2'
'-z+1/2, -x+1/2, y+1/2'
'-z+1/2, x+1/2, -y+1/2'
'y+1/2, -z+1/2, -x+1/2'
'y+1/2, x+1/2, -z+1/2'
'-y+1/2, -x+1/2, -z+1/2'
'-x+1/2, z+1/2, y+1/2'
'-x+1/2, -z+1/2, -y+1/2'
'z+1/2, -y+1/2, x+1/2'
'-z+1/2, -y+1/2, -x+1/2'
'-x, -y, -z'
'y, -x, -z'
'x, y, -z'
'-y, x, -z'
'-x, z, -y'
'-x, y, z'
'-x, -z, y'
'-z, -y, x'
'x, -y, z'
'z, -y, -x'
'-z, -x, -y'
'-y, -z, -x'
'y, z, -x'
'-z, x, y'
'y, -z, x'
'z, x, -y'
'z, -x, y'
'-y, z, x'
'-y, -x, z'
'y, x, z'
'x, -z, -y'
'x, z, y'
'-z, y, -x'
'z, y, x'
'-x+1/2, -y+1/2, -z+1/2'
'y+1/2, -x+1/2, -z+1/2'
'x+1/2, y+1/2, -z+1/2'
'-y+1/2, x+1/2, -z+1/2'
'-x+1/2, z+1/2, -y+1/2'
'-x+1/2, y+1/2, z+1/2'
'-x+1/2, -z+1/2, y+1/2'
'-z+1/2, -y+1/2, x+1/2'
'x+1/2, -y+1/2, z+1/2'
'z+1/2, -y+1/2, -x+1/2'
'-z+1/2, -x+1/2, -y+1/2'
'-y+1/2, -z+1/2, -x+1/2'
'y+1/2, z+1/2, -x+1/2'
'-z+1/2, x+1/2, y+1/2'
'y+1/2, -z+1/2, x+1/2'
'z+1/2, x+1/2, -y+1/2'
'z+1/2, -x+1/2, y+1/2'
'-y+1/2, z+1/2, x+1/2'
'-y+1/2, -x+1/2, z+1/2'
'y+1/2, x+1/2, z+1/2'
'x+1/2, -z+1/2, -y+1/2'
'x+1/2, z+1/2, y+1/2'
'-z+1/2, y+1/2, -x+1/2'
'z+1/2, y+1/2, x+1/2'

loop_
_atom_site_label
_atom_site_type_symbol
_atom_site_fract_x
_atom_site_fract_y
_atom_site_fract_z
_atom_site_U_iso_or_equiv
_atom_site_adp_type
_atom_site_occupancy
_atom_site_site_symmetry_order
_atom_site_calc_flag
_atom_site_refinement_flags_posn
_atom_site_refinement_flags_adp
_atom_site_refinement_flags_occupancy
Zr1 Zr 0.29933(4) 0.29933(4) 0.23359(4) 0.0744(6) Uani 0.4927(17) 2 d S TU P
Zr2 Zr 0.21504(4) 0.27837(4) 0.21504(4) 0.0744(6) Uani 0.5073(17) 2 d S TU P
C4 C 0.40968(13) 0.2500 0.09032(13) 0.107(3) Uani 1 2 d S TU P
N1 N 0.5000 0.2495(3) 0.05100(14) 0.112(3) Uani 1 2 d S TU P
C2 C 0.47155(12) 0.2490(2) 0.07233(13) 0.114(3) Uani 1 1 d . U .
O1 O 0.32762(15) 0.2777(2) 0.18541(14) 0.1519(18) Uani 1 1 d . U .
C1 C 0.48304(14) 0.2470(3) 0.10865(12) 0.131(3) Uani 1 1 d . U .
H1 H 0.4685 0.2458 0.1285 0.157 Uiso 1 1 calc R . .
C3 C 0.43734(12) 0.2500 0.06266(12) 0.107(3) Uani 1 2 d S TU P
C7 C 0.35919(13) 0.2500 0.14081(13) 0.115(3) Uani 1 2 d S TU P
C6 C 0.36598(18) 0.2208(3) 0.12277(19) 0.125(3) Uani 1 1 d . U .
H6 H 0.3529 0.2003 0.1272 0.150 Uiso 1 1 calc R . .
C5 C 0.39214(18) 0.2205(3) 0.0977(2) 0.137(3) Uani 1 1 d . U .
H5 H 0.3976 0.1996 0.0857 0.165 Uiso 1 1 calc R . .
O3 O 0.24442(19) 0.3080(3) 0.24442(19) 0.1519(18) Uani 1 2 d S TU P
O4 O 0.28174(11) 0.28174(11) 0.28174(11) 0.0492(16) Uani 1 6 d S TU P
O2 O 0.3056(4) 0.3425(3) 0.2498(3) 0.263(5) Uani 1 1 d . U .
Co1 Co 0.5000 0.2500 0.0000 0.1072(13) Uani 1 8 d S TU P
C9 C 0.5000 0.3056(12) 0.0000 0.117(4) Uani 0.4838 4 d DS TU P
O5 O 0.5000 0.3366(13) 0.0000 0.30(2) Uani 0.4838 4 d DS TU P
C8 C 0.33173(16) 0.2500 0.16827(16) 0.131(4) Uani 1 2 d S TU P

loop_
_atom_site_aniso_label
_atom_site_aniso_U_11
_atom_site_aniso_U_22
_atom_site_aniso_U_33
_atom_site_aniso_U_23
_atom_site_aniso_U_13
_atom_site_aniso_U_12
Zr1 0.0731(6) 0.0731(6) 0.0769(9) 0.0381(5) 0.0381(5) 0.0336(6)
Zr2 0.0731(6) 0.0731(6) 0.0769(9) 0.0381(5) 0.0381(5) 0.0336(6)
C4 0.036(2) 0.248(11) 0.036(2) 0.009(3) 0.006(3) 0.009(3)
N1 0.030(2) 0.272(9) 0.033(2) 0.006(4) 0.000 0.000
C2 0.036(2) 0.267(9) 0.038(2) 0.010(3) 0.0119(19) 0.006(3)
O1 0.133(3) 0.213(5) 0.110(3) 0.086(3) 0.075(2) 0.090(3)
C1 0.048(2) 0.315(11) 0.029(2) 0.007(4) 0.004(2) -0.001(4)
C3 0.0358(19) 0.250(11) 0.0358(19) -0.002(3) 0.007(3) -0.002(3)
C7 0.075(3) 0.194(9) 0.075(3) 0.062(4) 0.051(4) 0.062(4)
C6 0.078(4) 0.211(8) 0.087(4) 0.027(5) 0.045(3) 0.028(5)
C5 0.071(4) 0.236(9) 0.105(5) 0.003(5) 0.045(4) 0.014(5)
O3 0.133(3) 0.213(5) 0.110(3) 0.086(3) 0.075(2) 0.090(3)
O4 0.0492(16) 0.0492(16) 0.0492(16) 0.0207(19) 0.0207(19) 0.0207(19)
O2 0.428(13) 0.156(6) 0.206(8) 0.047(5) 0.046(8) -0.079(9)
Co1 0.0234(6) 0.275(4) 0.0234(6) 0.000 0.000 0.000
C9 0.034(9) 0.271(8) 0.046(10) 0.000 0.000 0.000
O5 0.34(5) 0.274(9) 0.28(5) 0.000 0.000 0.000
C8 0.103(5) 0.188(9) 0.103(5) 0.073(5) 0.075(6) 0.073(5)

loop_
_atom_type_symbol
_atom_type_description
_atom_type_scat_dispersion_real
_atom_type_scat_dispersion_imag
_atom_type_scat_source
C C 0.0181 0.0091 'International Tables Vol C Tables 4.2.6.8 and 6.1.1.4'
H H 0.0000 0.0000 'International Tables Vol C Tables 4.2.6.8 and 6.1.1.4'
Co Co -2.3653 3.6143 'International Tables Vol C Tables 4.2.6.8 and 6.1.1.4'
N N 0.0311 0.0180 'International Tables Vol C Tables 4.2.6.8 and 6.1.1.4'
O O 0.0492 0.0322 'International Tables Vol C Tables 4.2.6.8 and 6.1.1.4'
Zr Zr -0.1862 2.2449 'International Tables Vol C Tables 4.2.6.8 and 6.1.1.4'

loop_
_geom_angle_atom_site_label_1
_geom_angle_atom_site_label_2
_geom_angle_atom_site_label_3
_geom_angle
_geom_angle_site_symmetry_1
_geom_angle_site_symmetry_3
Zr1 Zr1 Zr1 60.0 11 12
Zr2 Zr1 Zr1 85.84(9) 83 12
Zr2 Zr1 Zr1 88.89(2) 12 11
Zr2 Zr1 Zr1 85.84(9) 83 11
Zr2 Zr1 Zr1 88.90(2) . 12
Zr2 Zr1 Zr1 58.44(4) . 11
Zr2 Zr1 Zr1 58.44(4) 12 12
Zr2 Zr1 Zr2 34.09(6) 83 .
Zr2 Zr1 Zr2 60.55(7) . 12
Zr2 Zr1 Zr2 34.09(6) 83 12
Zr2 Zr1 O1 70.1(2) 83 .
Zr2 Zr1 O1 70.1(2) 83 68
Zr2 Zr1 O3 66.4(4) 83 12
Zr2 Zr1 O3 66.4(4) 83 .
Zr2 Zr1 O4 93.1(2) 83 .
Zr2 Zr1 O2 145.5(5) 83 .
Zr2 Zr1 O2 145.5(5) 83 68
O1 Zr1 Zr1 108.27(14) . 12
O1 Zr1 Zr1 154.5(2) 68 12
O1 Zr1 Zr1 154.5(2) . 11
O1 Zr1 Zr1 108.27(14) 68 11
O1 Zr1 Zr2 66.5(2) . 12
O1 Zr1 Zr2 66.5(2) 68 .
O1 Zr1 Zr2 101.2(2) . .
O1 Zr1 Zr2 101.2(2) 68 12
O1 Zr1 O1 72.2(2) 68 .
O3 Zr1 Zr1 88.47(17) 12 11
O3 Zr1 Zr1 34.84(19) 12 12
O3 Zr1 Zr1 34.84(19) . 11
O3 Zr1 Zr1 88.48(17) . 12
O3 Zr1 Zr2 32.5(4) . .
O3 Zr1 Zr2 87.5(4) . 12
O3 Zr1 Zr2 87.5(4) 12 .
O3 Zr1 Zr2 32.5(4) 12 12
O3 Zr1 O1 131.8(4) . .
O3 Zr1 O1 74.4(2) . 68
O3 Zr1 O1 131.8(4) 12 68
O3 Zr1 O1 74.4(2) 12 .
O3 Zr1 O3 105.2(6) . 12
O4 Zr1 Zr1 30.94(5) . 12
O4 Zr1 Zr1 30.94(5) . 11
O4 Zr1 Zr2 78.51(18) . 12
O4 Zr1 Zr2 78.51(18) . .
O4 Zr1 O1 138.64(18) . 68
O4 Zr1 O1 138.65(18) . .
O4 Zr1 O3 64.23(19) . 12
O4 Zr1 O3 64.23(19) . .
O2 Zr1 Zr1 81.3(4) 68 12
O2 Zr1 Zr1 81.3(4) . 11
O2 Zr1 Zr1 114.2(3) 68 11
O2 Zr1 Zr1 114.2(3) . 12
O2 Zr1 Zr2 114.8(5) 68 12
O2 Zr1 Zr2 170.0(3) 68 .
O2 Zr1 Zr2 170.0(3) . 12
O2 Zr1 Zr2 114.8(5) . .
O2 Zr1 O1 83.7(4) . 68
O2 Zr1 O1 123.5(4) . .
O2 Zr1 O1 123.5(4) 68 68
O2 Zr1 O1 83.7(4) 68 .
O2 Zr1 O3 85.5(6) 68 12
O2 Zr1 O3 144.3(5) . 12
O2 Zr1 O3 144.3(5) 68 .
O2 Zr1 O3 85.4(6) . .
O2 Zr1 O4 92.0(3) . .
O2 Zr1 O4 92.0(3) 68 .
O2 Zr1 O2 68.3(10) . 68
Zr1 Zr2 Zr1 145.62(6) 84 11
Zr1 Zr2 Zr2 135.12(10) 84 84
Zr1 Zr2 Zr2 135.12(10) 84 83
Zr1 Zr2 O1 86.7(3) 84 84
Zr1 Zr2 O1 86.7(3) 84 46
Zr1 Zr2 O3 89.0(4) 84 83
Zr1 Zr2 O3 89.0(4) 84 84
Zr1 Zr2 O3 174.9(2) 84 .
Zr1 Zr2 O4 63.9(2) 84 73
Zr1 Zr2 O2 23.1(3) 84 84
Zr1 Zr2 O2 23.1(3) 84 46
Zr2 Zr2 Zr1 10.79(4) 84 11
Zr2 Zr2 Zr1 71.47(9) 83 11
Zr2 Zr2 Zr2 78.81(12) 84 83
O1 Zr2 Zr1 122.6(2) 84 11
O1 Zr2 Zr1 83.4(2) 46 11
O1 Zr2 Zr2 132.6(2) 84 84
O1 Zr2 Zr2 83.3(2) 46 84
O1 Zr2 Zr2 132.6(2) 46 83
O1 Zr2 Zr2 83.3(2) 84 83
O1 Zr2 O1 77.4(3) 46 84
O1 Zr2 O4 132.34(19) 84 73
O1 Zr2 O4 132.34(19) 46 73
O1 Zr2 O2 98.4(4) 46 46
O1 Zr2 O2 70.2(3) 84 46
O1 Zr2 O2 98.4(4) 84 84
O1 Zr2 O2 70.2(3) 46 84
O3 Zr2 Zr1 36.54(11) . 11
O3 Zr2 Zr1 57.0(4) 84 11
O3 Zr2 Zr1 111.2(4) 83 11
O3 Zr2 Zr2 46.3(4) 84 84
O3 Zr2 Zr2 47.27(13) . 83
O3 Zr2 Zr2 47.27(13) . 84
O3 Zr2 Zr2 46.3(4) 83 83
O3 Zr2 Zr2 114.1(4) 84 83
O3 Zr2 Zr2 114.1(4) 83 84
O3 Zr2 O1 158.3(2) 83 46
O3 Zr2 O1 81.1(2) 83 84
O3 Zr2 O1 89.3(3) . 84
O3 Zr2 O1 158.3(2) 84 84
O3 Zr2 O1 89.3(3) . 46
O3 Zr2 O1 81.1(2) 84 46
O3 Zr2 O3 120.1(3) 84 83
O3 Zr2 O3 93.5(5) . 83
O3 Zr2 O3 93.5(4) . 84
O3 Zr2 O4 62.9(2) 83 73
O3 Zr2 O4 62.9(2) 84 73
O3 Zr2 O4 121.2(3) . 73
O3 Zr2 O2 110.3(5) 84 46
O3 Zr2 O2 71.1(5) 83 46
O3 Zr2 O2 110.3(5) 83 84
O3 Zr2 O2 71.1(5) 84 84
O3 Zr2 O2 155.7(3) . 84
O3 Zr2 O2 155.7(3) . 46
O4 Zr2 Zr1 99.99(14) 73 11
O4 Zr2 Zr2 92.02(12) 73 83
O4 Zr2 Zr2 92.02(12) 73 84
O4 Zr2 O2 69.2(3) 73 84
O4 Zr2 O2 69.2(2) 73 46
O2 Zr2 Zr1 166.9(3) 46 11
O2 Zr2 Zr1 124.6(3) 84 11
O2 Zr2 Zr2 115.0(3) 46 83
O2 Zr2 Zr2 156.2(3) 46 84
O2 Zr2 Zr2 115.0(3) 84 84
O2 Zr2 Zr2 156.2(3) 84 83
O2 Zr2 O2 45.7(7) 46 84
C5 C4 C3 120.1(4) . .
C5 C4 C3 120.1(4) 48 .
C5 C4 C5 119.8(9) 48 .
C2 N1 C2 106.3(5) . 54_655
C2 N1 Co1 126.9(3) . .
C2 N1 Co1 126.9(3) 54_655 .
N1 C2 C1 109.3(4) . .
N1 C2 C3 127.3(5) . .
C3 C2 C1 123.4(5) . .
Zr2 O1 Zr1 23.14(8) 83 .
C8 O1 Zr1 141.6(6) . .
C8 O1 Zr2 122.5(6) . 83
C1 C1 C2 107.5(3) 54_655 .
C2 C3 C4 119.2(3) 48 .
C2 C3 C4 119.2(3) . .
C2 C3 C2 121.6(6) 48 .
C6 C7 C6 119.8(8) . 48
C6 C7 C8 120.1(4) 48 .
C6 C7 C8 120.1(4) . .
C7 C6 C5 120.1(10) . .
C4 C5 C6 120.1(10) . .
Zr1 O3 Zr1 110.3(4) 11 .
Zr2 O3 Zr1 120.4(3) 83 11
Zr2 O3 Zr1 120.4(3) 84 .
Zr2 O3 Zr1 111.0(4) . .
Zr2 O3 Zr1 24.59(9) 83 .
Zr2 O3 Zr1 111.0(4) . 11
Zr2 O3 Zr1 24.59(9) 84 11
Zr2 O3 Zr2 119.2(4) 84 83
Zr2 O3 Zr2 86.5(4) . 84
Zr2 O3 Zr2 86.5(4) . 83
Zr1 O4 Zr1 118.12(10) . 11
Zr1 O4 Zr1 118.12(10) . 12
Zr1 O4 Zr1 118.12(10) 12 11
Zr1 O4 Zr2 110.7(2) . 84
Zr1 O4 Zr2 22.98(7) 11 84
Zr1 O4 Zr2 22.98(7) 12 73
Zr1 O4 Zr2 110.7(2) 12 84
Zr1 O4 Zr2 22.99(7) . 83
Zr1 O4 Zr2 110.7(2) . 73
Zr1 O4 Zr2 110.7(2) 12 83
Zr1 O4 Zr2 110.7(2) 11 83
Zr1 O4 Zr2 110.7(2) 11 73
Zr2 O4 Zr2 96.0(2) 84 83
Zr2 O4 Zr2 96.0(2) 84 73
Zr2 O4 Zr2 96.0(2) 73 83
Zr1 O2 Zr2 11.47(17) . 83
N1 Co1 N1 178.9(6) . 51
N1 Co1 N1 178.9(6) 82 80_554
N1 Co1 N1 90.005(6) . 82
N1 Co1 N1 90.005(6) 82 51
N1 Co1 N1 90.005(6) . 80_554
N1 Co1 N1 90.005(6) 80_554 51
N1 Co1 C9 90.5(3) . .
N1 Co1 C9 89.5(3) 51 80_554
N1 Co1 C9 90.5(3) 51 .
N1 Co1 C9 90.5(3) 82 80_554
N1 Co1 C9 89.5(3) . 80_554
N1 Co1 C9 89.5(3) 80_554 .
N1 Co1 C9 90.5(3) 80_554 80_554
N1 Co1 C9 89.5(3) 82 .
C9 Co1 C9 180.0 . 80_554
O5 C9 Co1 180.0 . .
O1 C8 O1 125.5(9) . 48
O1 C8 C7 117.2(4) . .
O1 C8 C7 117.2(4) 48 .

loop_
_geom_bond_atom_site_label_1
_geom_bond_atom_site_label_2
_geom_bond_distance
_geom_bond_site_symmetry_2
Zr1 Zr1 3.5796(18) 11
Zr1 Zr1 3.5796(18) 12
Zr1 Zr2 0.908(2) 83
Zr1 Zr2 3.420(4) .
Zr1 Zr2 3.420(4) 12
Zr1 O1 2.306(6) 68
Zr1 O1 2.306(6) .
Zr1 O3 2.181(5) 12
Zr1 O3 2.181(5) .
Zr1 O4 2.0867(15) .
Zr1 O2 1.790(11) 68
Zr1 O2 1.790(11) .
Zr2 Zr1 3.419(4) 11
Zr2 Zr1 0.908(2) 84
Zr2 Zr2 2.716(4) 83
Zr2 Zr2 2.716(4) 84
Zr2 O1 2.172(5) 84
Zr2 O1 2.172(5) 46
Zr2 O3 1.999(4) 84
Zr2 O3 1.999(4) 83
Zr2 O3 1.966(14) .
Zr2 O4 2.321(4) 73
Zr2 O2 2.589(11) 84
Zr2 O2 2.589(11) 46
C4 C3 1.506(10) .
C4 C5 1.350(11) .
C4 C5 1.350(11) 48
N1 C2 1.369(5) .
N1 C2 1.369(5) 54_655
N1 Co1 1.963(5) .
C2 C1 1.469(7) .
C2 C3 1.369(6) .
O1 Zr2 2.172(5) 83
O1 C8 1.265(8) .
C1 C1 1.306(11) 54_655
C3 C2 1.369(6) 48
C7 C6 1.348(10) .
C7 C6 1.348(10) 48
C7 C8 1.495(11) .
C6 C5 1.396(9) .
O3 Zr1 2.181(5) 11
O3 Zr2 1.999(4) 83
O3 Zr2 1.999(4) 84
O4 Zr1 2.0867(15) 12
O4 Zr1 2.0867(15) 11
O4 Zr2 2.321(4) 73
O4 Zr2 2.321(4) 84
O4 Zr2 2.321(4) 83
O2 Zr2 2.589(11) 83
Co1 N1 1.964(5) 80_554
Co1 N1 1.964(5) 51
Co1 N1 1.964(5) 82
Co1 C9 2.14(5) 80_554
Co1 C9 2.14(5) .
C9 O5 1.197(19) .
C8 O1 1.265(8) 48

loop_
_smtbx_masks_void_nr
_smtbx_masks_void_average_x
_smtbx_masks_void_average_y
_smtbx_masks_void_average_z
_smtbx_masks_void_volume
_smtbx_masks_void_count_electrons
1 -0.808 -0.468 -0.456 45138.4 1688.4
